data_4123604
loop_
_publ_author_name
'Hematian, Shabnam'
'Kenkel, Isabell'
'Shubina, Tatyana E.'
'D\"urr, Maximilian'
'Liu, Jeffrey J.'
'Siegler, Maxime A.'
'Ivanovic-Burmazovic, Ivana'
'Karlin, Kenneth D.'

_publ_section_title
;
 Nitrogen Oxide Atom-Transfer Redox Chemistry; Mechanism of NO(g) to
 Nitrite Conversion Utilizing \m-oxo Heme-Fe(III)-O-Cu(II)(L) Constructs.
;
_journal_issue 20
_journal_name_full 'Journal of the American Chemical Society'
_journal_page_first 6602
_journal_page_last 6615
_journal_paper_doi 10.1021/jacs.5b02174
_journal_volume 137
_journal_year 2015
_chemical_formula_moiety 'C56 H52 Fe N4 O6, F6 Sb, C4 H8 O'
_chemical_formula_sum 'C60 H60 F6 Fe N4 O7 Sb'
_chemical_formula_weight 1240.72
_chemical_name_systematic
;
 ?
;
_space_group_crystal_system triclinic
_space_group_IT_number 1
_space_group_name_Hall 'P 1'
_space_group_name_H-M_alt 'P 1'
_symmetry_space_group_name_Hall 'P 1'
_symmetry_space_group_name_H-M 'P 1'
_atom_sites_solution_hydrogens geom
_atom_sites_solution_primary direct
_atom_sites_solution_secondary difmap
_audit_creation_method SHELXL-2014
_cell_angle_alpha 110.731(3)
_cell_angle_beta 105.499(3)
_cell_angle_gamma 99.599(2)
_cell_formula_units_Z 1
_cell_length_a 11.0724(3)
_cell_length_b 11.5867(3)
_cell_length_c 12.3676(4)
_cell_measurement_temperature 100(2)
_cell_measurement_theta_max 71.95
_cell_measurement_theta_min 4.07
_cell_volume 1368.53(8)
_computing_cell_refinement
;
CrysAlisPro, Agilent Technologies,
Version 1.171.36.24 (release 03-12-2012 CrysAlis171 .NET)
(compiled Dec  3 2012,18:21:49)
;
_computing_data_collection
;
CrysAlisPro, Agilent Technologies,
Version 1.171.36.24 (release 03-12-2012 CrysAlis171 .NET)
(compiled Dec  3 2012,18:21:49)
;
_computing_data_reduction
;
CrysAlisPro, Agilent Technologies,
Version 1.171.36.24 (release 03-12-2012 CrysAlis171 .NET)
(compiled Dec  3 2012,18:21:49)
;
_computing_molecular_graphics 'SHELXTL v6.10 (Sheldrick, 2008)'
_computing_publication_material 'SHELXTL v6.10 (Sheldrick, 2008)'
_computing_structure_refinement 'SHELXL-2014 (Sheldrick, 2014)'
_computing_structure_solution 'SHELXS-2014 (Sheldrick, 2014)'
_diffrn_ambient_temperature 100(2)
_diffrn_measured_fraction_theta_full 1.000
_diffrn_measured_fraction_theta_max 0.999
_diffrn_measurement_device_type 'SuperNova, Dual, Cu at zero, Atlas'
_diffrn_measurement_method '\w scans'
_diffrn_radiation_monochromator mirror
_diffrn_radiation_source 'SuperNova (Cu) X-ray Source'
_diffrn_radiation_type CuK\a
_diffrn_radiation_wavelength 1.54178
_diffrn_reflns_av_R_equivalents 0.0175
_diffrn_reflns_av_unetI/netI 0.0239
_diffrn_reflns_laue_measured_fraction_full 1.000
_diffrn_reflns_laue_measured_fraction_max 0.999
_diffrn_reflns_limit_h_max 13
_diffrn_reflns_limit_h_min -13
_diffrn_reflns_limit_k_max 13
_diffrn_reflns_limit_k_min -14
_diffrn_reflns_limit_l_max 15
_diffrn_reflns_limit_l_min -15
_diffrn_reflns_number 16389
_diffrn_reflns_point_group_measured_fraction_full 1.000
_diffrn_reflns_point_group_measured_fraction_max 0.999
_diffrn_reflns_theta_full 67.679
_diffrn_reflns_theta_max 71.896
_diffrn_reflns_theta_min 4.086
_exptl_absorpt_coefficient_mu 6.704
_exptl_absorpt_correction_T_max 0.487
_exptl_absorpt_correction_T_min 0.298
_exptl_absorpt_correction_type analytical
_exptl_absorpt_process_details
;
CrysAlisPro, Agilent Technologies,
Version 1.171.36.24 (release 03-12-2012 CrysAlis171 .NET)
(compiled Dec  3 2012,18:21:49)
Analytical numeric absorption correction using a multifaceted crystal
            model based on expressions derived by R.C. Clark & J.S. Reid.
(Clark, R. C. & Reid, J. S. (1995). Acta Cryst. A51, 887-897)
;
_exptl_crystal_colour 'dark red'
_exptl_crystal_density_diffrn 1.505
_exptl_crystal_description 'irregular block'
_exptl_crystal_F_000 635
_exptl_crystal_size_max 0.28
_exptl_crystal_size_mid 0.23
_exptl_crystal_size_min 0.17
_refine_diff_density_max 0.598
_refine_diff_density_min -0.428
_refine_diff_density_rms 0.045
_refine_ls_abs_structure_details
;
 Refined as an inversion twin.
;
_refine_ls_abs_structure_Flack 0.246(3)
_refine_ls_extinction_coef 0.00043(12)
_refine_ls_extinction_expression Fc^*^=kFc[1+0.001xFc^2^\l^3^/sin(2\q)]^-1/4^
_refine_ls_extinction_method SHELXL
_refine_ls_goodness_of_fit_ref 1.029
_refine_ls_hydrogen_treatment constr
_refine_ls_matrix_type full
_refine_ls_number_parameters 740
_refine_ls_number_reflns 8891
_refine_ls_number_restraints 24
_refine_ls_restrained_S_all 1.028
_refine_ls_R_factor_all 0.0213
_refine_ls_R_factor_gt 0.0212
_refine_ls_shift/su_max 0.001
_refine_ls_shift/su_mean 0.000
_refine_ls_structure_factor_coef Fsqd
_refine_ls_weighting_details 'w=1/[\s^2^(Fo^2^)+(0.0393P)^2^+0.1824P] where P=(Fo^2^+2Fc^2^)/3'
_refine_ls_weighting_scheme calc
_refine_ls_wR_factor_gt 0.0556
_refine_ls_wR_factor_ref 0.0556
_reflns_Friedel_coverage 1.000
_reflns_friedel_fraction_full 1.000
_reflns_friedel_fraction_max 0.999
_reflns_number_gt 8854
_reflns_number_total 8891
_reflns_threshold_expression 'I > 2\s(I)'
_cod_data_source_file ja5b02174_si_004.cif
_cod_data_source_block '[(TMPP)FeIII(THF)2]SbF6'
_cod_depositor_comments 'Adding full bibliography for 4123603--4123605.cif.'
_cod_database_code 4123604
_shelx_space_group_comment
;
The symmetry employed for this shelxl refinement is uniquely defined
by the following loop, which should always be used as a source of
symmetry information in preference to the above space-group names.
They are only intended as comments.
;
_shelxl_version_number 2014-3

loop_
_space_group_symop_operation_xyz
'x, y, z'

loop_
_atom_site_label
_atom_site_type_symbol
_atom_site_fract_x
_atom_site_fract_y
_atom_site_fract_z
_atom_site_U_iso_or_equiv
_atom_site_adp_type
_atom_site_occupancy
_atom_site_site_symmetry_order
_atom_site_calc_flag
_atom_site_refinement_flags_posn
_atom_site_refinement_flags_adp
_atom_site_refinement_flags_occupancy
_atom_site_disorder_assembly
_atom_site_disorder_group
Fe1 Fe 1.27705(4) 1.29763(4) -0.44015(5) 0.01156(10) Uani 1 1 d . . . . .
C1 C 1.3673(3) 1.5888(3) -0.3502(3) 0.0143(6) Uani 1 1 d . . . . .
C2 C 1.4638(3) 1.6901(3) -0.3483(3) 0.0160(6) Uani 1 1 d . . . . .
H2 H 1.4760 1.7801 -0.3083 0.019 Uiso 1 1 calc R U . . .
C3 C 1.5342(3) 1.6331(3) -0.4144(3) 0.0164(6) Uani 1 1 d . . . . .
H3 H 1.6046 1.6759 -0.4296 0.020 Uiso 1 1 calc R U . . .
C4 C 1.4828(3) 1.4968(3) -0.4571(3) 0.0138(6) Uani 1 1 d . . . . .
C5 C 1.5337(3) 1.4052(3) -0.5238(3) 0.0142(6) Uani 1 1 d . . . . .
C6 C 1.4867(3) 1.2726(3) -0.5594(3) 0.0143(6) Uani 1 1 d . . . . .
C7 C 1.5393(3) 1.1777(3) -0.6266(3) 0.0163(6) Uani 1 1 d . . . . .
H7 H 1.6112 1.1937 -0.6527 0.020 Uiso 1 1 calc R U . . .
C8 C 1.4666(3) 1.0604(3) -0.6458(3) 0.0168(6) Uani 1 1 d . . . . .
H8 H 1.4780 0.9792 -0.6883 0.020 Uiso 1 1 calc R U . . .
C9 C 1.3697(3) 1.0822(3) -0.5899(3) 0.0150(6) Uani 1 1 d . . . . .
C10 C 1.2775(3) 0.9842(3) -0.5897(3) 0.0147(6) Uani 1 1 d . . . . .
C11 C 1.1878(3) 1.0047(3) -0.5297(3) 0.0149(6) Uani 1 1 d . . . . .
C12 C 1.0909(3) 0.9034(3) -0.5316(3) 0.0159(7) Uani 1 1 d . . . . .
H12 H 1.0794 0.8135 -0.5708 0.019 Uiso 1 1 calc R U . . .
C13 C 1.0195(3) 0.9602(3) -0.4673(3) 0.0166(6) Uani 1 1 d . . . . .
H13 H 0.9486 0.9176 -0.4526 0.020 Uiso 1 1 calc R U . . .
C14 C 1.0707(3) 1.0963(3) -0.4256(3) 0.0141(6) Uani 1 1 d . . . . .
C15 C 1.0214(3) 1.1881(3) -0.3569(3) 0.0147(6) Uani 1 1 d . . . . .
C16 C 1.0691(3) 1.3207(3) -0.3197(3) 0.0153(6) Uani 1 1 d . . . . .
C17 C 1.0181(3) 1.4155(3) -0.2512(3) 0.0161(6) Uani 1 1 d . . . . .
H17 H 0.9468 1.3989 -0.2245 0.019 Uiso 1 1 calc R U . . .
C18 C 1.0895(3) 1.5333(3) -0.2311(3) 0.0166(6) Uani 1 1 d . . . . .
H18 H 1.0781 1.6141 -0.1878 0.020 Uiso 1 1 calc R U . . .
C19 C 1.1862(3) 1.5117(3) -0.2884(3) 0.0145(6) Uani 1 1 d . . . . .
C20 C 1.2776(3) 1.6098(3) -0.2891(3) 0.0146(6) Uani 1 1 d . . . . .
C21 C 1.6461(3) 1.4500(3) -0.5586(3) 0.0161(6) Uani 1 1 d . . . . .
C22 C 1.6271(3) 1.4888(3) -0.6547(3) 0.0181(6) Uani 1 1 d . . . . .
H22 H 1.5421 1.4907 -0.6958 0.022 Uiso 1 1 calc R U . . .
C23 C 1.7301(3) 1.5251(3) -0.6920(3) 0.0188(6) Uani 1 1 d . . . . .
H23 H 1.7154 1.5511 -0.7580 0.023 Uiso 1 1 calc R U . . .
C24 C 1.8545(3) 1.5227(3) -0.6315(3) 0.0178(6) Uani 1 1 d . . . . .
C25 C 1.8759(3) 1.4859(4) -0.5339(3) 0.0215(7) Uani 1 1 d . . . . .
H25 H 1.9613 1.4861 -0.4915 0.026 Uiso 1 1 calc R U . . .
C26 C 1.7719(3) 1.4488(3) -0.4990(3) 0.0200(7) Uani 1 1 d . . . . .
H26 H 1.7866 1.4222 -0.4334 0.024 Uiso 1 1 calc R U . . .
C27 C 1.9406(3) 1.5727(4) -0.7726(3) 0.0255(7) Uani 1 1 d . . . . .
H27A H 1.9065 1.6469 -0.7650 0.038 Uiso 1 1 calc R U . . .
H27B H 1.8769 1.4951 -0.8419 0.038 Uiso 1 1 calc R U . . .
H27C H 2.0233 1.5881 -0.7872 0.038 Uiso 1 1 calc R U . . .
C28 C 1.2753(3) 0.8489(3) -0.6609(3) 0.0149(6) Uani 1 1 d . . . . .
C29 C 1.2278(3) 0.7958(3) -0.7892(3) 0.0172(6) Uani 1 1 d . . . . .
H29 H 1.1937 0.8450 -0.8305 0.021 Uiso 1 1 calc R U . . .
C30 C 1.2291(3) 0.6717(3) -0.8586(3) 0.0169(6) Uani 1 1 d . . . . .
H30 H 1.1961 0.6364 -0.9463 0.020 Uiso 1 1 calc R U . . .
C31 C 1.2792(3) 0.6005(3) -0.7979(3) 0.0166(6) Uani 1 1 d . . . . .
C32 C 1.3262(3) 0.6518(3) -0.6688(3) 0.0186(6) Uani 1 1 d . . . . .
H32 H 1.3594 0.6021 -0.6278 0.022 Uiso 1 1 calc R U . . .
C33 C 1.3243(3) 0.7748(3) -0.6010(3) 0.0182(6) Uani 1 1 d . . . . .
H33 H 1.3562 0.8094 -0.5132 0.022 Uiso 1 1 calc R U . . .
C34 C 1.2297(4) 0.4198(4) -0.9881(3) 0.0279(8) Uani 1 1 d . . . . .
H34A H 1.2731 0.4731 -1.0210 0.042 Uiso 1 1 calc R U . . .
H34B H 1.1361 0.4129 -1.0135 0.042 Uiso 1 1 calc R U . . .
H34C H 1.2412 0.3336 -1.0202 0.042 Uiso 1 1 calc R U . . .
C35 C 0.9102(3) 1.1431(3) -0.3207(3) 0.0157(6) Uani 1 1 d . . . . .
C36 C 0.9339(3) 1.1365(4) -0.2074(3) 0.0197(7) Uani 1 1 d . . . . .
H36 H 1.0218 1.1576 -0.1545 0.024 Uiso 1 1 calc R U . . .
C37 C 0.8315(3) 1.0995(3) -0.1692(3) 0.0198(7) Uani 1 1 d . . . . .
H37 H 0.8494 1.0973 -0.0905 0.024 Uiso 1 1 calc R U . . .
C38 C 0.7020(3) 1.0658(3) -0.2490(3) 0.0182(6) Uani 1 1 d . . . . .
C39 C 0.6777(3) 1.0698(4) -0.3629(3) 0.0266(8) Uani 1 1 d . . . . .
H39 H 0.5900 1.0464 -0.4172 0.032 Uiso 1 1 calc R U . . .
C40 C 0.7810(3) 1.1078(4) -0.3986(3) 0.0244(7) Uani 1 1 d . . . . .
H40 H 0.7630 1.1098 -0.4774 0.029 Uiso 1 1 calc R U . . .
C41 C 0.6182(4) 1.0262(4) -0.1028(3) 0.0295(8) Uani 1 1 d . . . . .
H41A H 0.6679 1.1124 -0.0376 0.044 Uiso 1 1 calc R U . . .
H41B H 0.6683 0.9652 -0.0962 0.044 Uiso 1 1 calc R U . . .
H41C H 0.5343 0.9987 -0.0937 0.044 Uiso 1 1 calc R U . . .
C42 C 1.2812(3) 1.7453(3) -0.2176(3) 0.0148(6) Uani 1 1 d . . . . .
C43 C 1.3332(3) 1.7996(4) -0.0887(3) 0.0167(7) Uani 1 1 d . . . . .
H43 H 1.3672 1.7501 -0.0478 0.020 Uiso 1 1 calc R U . . .
C44 C 1.3361(3) 1.9248(3) -0.0190(3) 0.0165(6) Uani 1 1 d . . . . .
H44 H 1.3719 1.9605 0.0687 0.020 Uiso 1 1 calc R U . . .
C45 C 1.2862(3) 1.9971(3) -0.0786(3) 0.0165(6) Uani 1 1 d . . . . .
C46 C 1.2334(3) 1.9440(3) -0.2072(3) 0.0195(6) Uani 1 1 d . . . . .
H46 H 1.1989 1.9935 -0.2478 0.023 Uiso 1 1 calc R U . . .
C47 C 1.2309(3) 1.8192(3) -0.2762(3) 0.0182(6) Uani 1 1 d . . . . .
H47 H 1.1949 1.7837 -0.3639 0.022 Uiso 1 1 calc R U . . .
C48 C 1.3497(4) 2.1821(3) 0.1125(3) 0.0244(7) Uani 1 1 d . . . . .
H48A H 1.4416 2.1823 0.1323 0.037 Uiso 1 1 calc R U . . .
H48B H 1.3073 2.1343 0.1504 0.037 Uiso 1 1 calc R U . . .
H48C H 1.3452 2.2710 0.1448 0.037 Uiso 1 1 calc R U . . .
C49 C 1.0012(3) 1.1901(4) -0.6638(3) 0.0283(8) Uani 1 1 d . . . . .
H49A H 0.9528 1.2118 -0.6062 0.034 Uiso 1 1 calc R U . . .
H49B H 1.0028 1.0997 -0.6858 0.034 Uiso 1 1 calc R U . . .
C50 C 0.9371(3) 1.2088(4) -0.7791(3) 0.0235(7) Uani 1 1 d . . . . .
H50A H 0.8900 1.2749 -0.7615 0.028 Uiso 1 1 calc R U . . .
H50B H 0.8752 1.1270 -0.8463 0.028 Uiso 1 1 calc R U . . .
C51 C 1.0540(4) 1.2538(4) -0.8125(3) 0.0287(8) Uani 1 1 d . . . . .
H51A H 1.0809 1.1799 -0.8590 0.034 Uiso 1 1 calc R U . . .
H51B H 1.0340 1.3036 -0.8621 0.034 Uiso 1 1 calc R U . . .
C52 C 1.1592(3) 1.3384(3) -0.6867(3) 0.0214(7) Uani 1 1 d . . . . .
H52A H 1.2477 1.3413 -0.6907 0.026 Uiso 1 1 calc R U . . .
H52B H 1.1519 1.4274 -0.6561 0.026 Uiso 1 1 calc R U . . .
C53 C 1.5545(4) 1.3989(5) -0.2214(4) 0.0377(10) Uani 1 1 d . . . . .
H53A H 1.5567 1.4907 -0.1949 0.045 Uiso 1 1 calc R U . . .
H53B H 1.5976 1.3768 -0.2834 0.045 Uiso 1 1 calc R U . . .
C54 C 1.6228(3) 1.3744(4) -0.1115(3) 0.0246(7) Uani 1 1 d . . . . .
H54A H 1.6892 1.4537 -0.0446 0.030 Uiso 1 1 calc R U . . .
H54B H 1.6655 1.3056 -0.1356 0.030 Uiso 1 1 calc R U . . .
C55 C 1.5102(4) 1.3324(4) -0.0725(3) 0.0311(8) Uani 1 1 d . . . . .
H55A H 1.5311 1.2801 -0.0257 0.037 Uiso 1 1 calc R U . . .
H55B H 1.4884 1.4077 -0.0214 0.037 Uiso 1 1 calc R U . . .
C56 C 1.3994(3) 1.2526(4) -0.1954(3) 0.0235(7) Uani 1 1 d . . . . .
H56A H 1.4035 1.1628 -0.2307 0.028 Uiso 1 1 calc R U . . .
H56B H 1.3133 1.2515 -0.1858 0.028 Uiso 1 1 calc R U . . .
N1 N 1.3795(2) 1.4707(3) -0.4174(2) 0.0139(5) Uani 1 1 d . . . . .
N2 N 1.3837(2) 1.2128(3) -0.5368(2) 0.0148(5) Uani 1 1 d . . . . .
N3 N 1.1741(2) 1.1226(3) -0.4637(2) 0.0137(5) Uani 1 1 d . . . . .
N4 N 1.1718(2) 1.3811(3) -0.3425(2) 0.0145(5) Uani 1 1 d . . . . .
O1 O 1.9625(2) 1.5550(3) -0.6610(2) 0.0224(5) Uani 1 1 d . . . . .
O2 O 1.2865(2) 0.4779(2) -0.8558(2) 0.0215(5) Uani 1 1 d . . . . .
O3 O 0.5948(2) 1.0294(3) -0.2212(2) 0.0234(5) Uani 1 1 d . . . . .
O4 O 1.2840(2) 2.1213(2) -0.0192(2) 0.0215(5) Uani 1 1 d . . . . .
O5 O 1.1337(2) 1.2770(2) -0.6078(2) 0.0181(5) Uani 1 1 d . . . . .
O6 O 1.4205(2) 1.3171(2) -0.2728(2) 0.0190(5) Uani 1 1 d . . . . .
Sb1 Sb 0.69850(2) 0.84123(2) 0.19059(2) 0.01815(10) Uani 0.9303(18) 1 d D . P A 1
F1 F 0.6728(3) 0.8639(3) 0.0448(3) 0.0399(7) Uani 0.9303(18) 1 d D . P A 1
F2 F 0.8780(3) 0.8707(3) 0.2161(3) 0.0344(6) Uani 0.9303(18) 1 d D . P A 1
F3 F 0.7255(3) 0.8173(3) 0.3356(2) 0.0369(7) Uani 0.9303(18) 1 d D . P A 1
F4 F 0.5189(3) 0.8102(3) 0.1631(4) 0.0287(7) Uani 0.9303(18) 1 d D . P A 1
F5 F 0.6711(3) 0.6636(3) 0.0996(3) 0.0303(6) Uani 0.9303(18) 1 d D . P A 1
F6 F 0.7260(3) 1.0176(3) 0.2794(3) 0.0365(7) Uani 0.9303(18) 1 d D . P A 1
Sb1' Sb 0.6771(4) 0.8494(4) 0.1497(5) 0.01815(10) Uani 0.0697(18) 1 d D . P A 2
F1' F 0.609(3) 0.772(3) -0.0210(18) 0.0399(7) Uani 0.0697(18) 1 d D . P A 2
F2' F 0.843(2) 0.906(3) 0.147(3) 0.0344(6) Uani 0.0697(18) 1 d D . P A 2
F3' F 0.743(3) 0.912(3) 0.3223(17) 0.0369(7) Uani 0.0697(18) 1 d D . P A 2
F4' F 0.511(3) 0.782(4) 0.151(5) 0.0287(7) Uani 0.0697(18) 1 d D . P A 2
F5' F 0.716(3) 0.695(2) 0.151(3) 0.0303(6) Uani 0.0697(18) 1 d D . P A 2
F6' F 0.638(3) 1.001(2) 0.158(3) 0.0365(7) Uani 0.0697(18) 1 d D . P A 2
O1S O 1.0226(3) 0.7809(3) -0.0345(2) 0.0323(6) Uani 1 1 d . . . . .
C1S C 0.9115(4) 0.6832(4) -0.0511(3) 0.0275(8) Uani 1 1 d . . . . .
H1S1 H 0.8861 0.7094 0.0230 0.033 Uiso 1 1 calc R U . . .
H1S2 H 0.9325 0.6005 -0.0652 0.033 Uiso 1 1 calc R U . . .
C2S C 0.8003(4) 0.6691(4) -0.1641(4) 0.0326(8) Uani 1 1 d . . . . .
H2S1 H 0.7203 0.6776 -0.1445 0.039 Uiso 1 1 calc R U . . .
H2S2 H 0.7795 0.5846 -0.2343 0.039 Uiso 1 1 calc R U . . .
C3S C 0.8553(4) 0.7805(4) -0.1942(4) 0.0362(9) Uani 1 1 d . . . . .
H3S1 H 0.8859 0.7493 -0.2647 0.043 Uiso 1 1 calc R U . . .
H3S2 H 0.7889 0.8249 -0.2134 0.043 Uiso 1 1 calc R U . . .
C4S C 0.9681(4) 0.8679(4) -0.0759(4) 0.0312(8) Uani 1 1 d . . . . .
H4S1 H 1.0334 0.9234 -0.0915 0.037 Uiso 1 1 calc R U . . .
H4S2 H 0.9369 0.9233 -0.0143 0.037 Uiso 1 1 calc R U . . .

loop_
_atom_site_aniso_label
_atom_site_aniso_U_11
_atom_site_aniso_U_22
_atom_site_aniso_U_33
_atom_site_aniso_U_23
_atom_site_aniso_U_13
_atom_site_aniso_U_12
Fe1 0.0117(2) 0.0102(2) 0.0135(2) 0.00482(18) 0.00588(17) 0.00289(18)
C1 0.0155(14) 0.0114(15) 0.0147(13) 0.0054(12) 0.0049(11) 0.0021(12)
C2 0.0167(14) 0.0134(15) 0.0178(14) 0.0072(12) 0.0055(11) 0.0038(12)
C3 0.0150(14) 0.0171(17) 0.0163(14) 0.0079(13) 0.0047(11) 0.0022(13)
C4 0.0125(13) 0.0154(16) 0.0146(13) 0.0076(12) 0.0049(11) 0.0032(12)
C5 0.0125(13) 0.0151(16) 0.0143(13) 0.0057(12) 0.0048(11) 0.0029(12)
C6 0.0130(13) 0.0152(15) 0.0152(13) 0.0063(12) 0.0062(11) 0.0034(12)
C7 0.0154(14) 0.0185(16) 0.0186(14) 0.0087(13) 0.0089(11) 0.0075(12)
C8 0.0152(15) 0.0163(15) 0.0191(16) 0.0065(13) 0.0071(12) 0.0057(13)
C9 0.0167(14) 0.0145(15) 0.0146(13) 0.0064(12) 0.0057(11) 0.0055(12)
C10 0.0166(14) 0.0128(15) 0.0130(13) 0.0050(12) 0.0042(11) 0.0030(12)
C11 0.0166(14) 0.0126(15) 0.0137(13) 0.0051(11) 0.0036(11) 0.0038(12)
C12 0.0177(15) 0.0119(16) 0.0169(14) 0.0056(13) 0.0061(12) 0.0026(13)
C13 0.0159(14) 0.0144(16) 0.0196(14) 0.0075(13) 0.0076(12) 0.0020(12)
C14 0.0146(14) 0.0155(16) 0.0135(13) 0.0074(12) 0.0052(11) 0.0039(12)
C15 0.0139(13) 0.0153(16) 0.0156(13) 0.0070(12) 0.0055(11) 0.0038(12)
C16 0.0136(13) 0.0175(16) 0.0177(14) 0.0094(13) 0.0069(11) 0.0051(12)
C17 0.0154(14) 0.0166(16) 0.0167(14) 0.0064(13) 0.0078(12) 0.0034(12)
C18 0.0172(14) 0.0189(16) 0.0153(13) 0.0069(12) 0.0073(11) 0.0072(13)
C19 0.0142(13) 0.0138(15) 0.0138(13) 0.0052(12) 0.0037(11) 0.0035(12)
C20 0.0154(13) 0.0142(15) 0.0148(13) 0.0064(12) 0.0054(11) 0.0049(12)
C21 0.0163(14) 0.0119(15) 0.0197(14) 0.0052(12) 0.0086(12) 0.0028(12)
C22 0.0153(14) 0.0208(17) 0.0225(15) 0.0122(14) 0.0081(12) 0.0064(13)
C23 0.0180(15) 0.0189(17) 0.0251(15) 0.0128(14) 0.0107(12) 0.0060(13)
C24 0.0154(14) 0.0171(16) 0.0212(15) 0.0071(13) 0.0099(12) 0.0021(12)
C25 0.0148(15) 0.0274(19) 0.0239(15) 0.0128(15) 0.0066(12) 0.0058(13)
C26 0.0171(15) 0.0264(19) 0.0184(14) 0.0116(14) 0.0069(12) 0.0050(13)
C27 0.0225(16) 0.033(2) 0.0280(17) 0.0169(16) 0.0150(14) 0.0060(15)
C28 0.0141(13) 0.0120(15) 0.0200(14) 0.0067(12) 0.0082(11) 0.0036(12)
C29 0.0182(14) 0.0173(16) 0.0184(14) 0.0096(13) 0.0067(12) 0.0054(13)
C30 0.0194(14) 0.0154(16) 0.0157(14) 0.0055(12) 0.0080(12) 0.0040(12)
C31 0.0177(14) 0.0123(15) 0.0199(14) 0.0054(13) 0.0091(12) 0.0043(12)
C32 0.0206(15) 0.0147(16) 0.0194(15) 0.0075(13) 0.0048(12) 0.0056(13)
C33 0.0204(15) 0.0170(16) 0.0159(14) 0.0063(13) 0.0059(12) 0.0045(13)
C34 0.041(2) 0.0192(19) 0.0189(16) 0.0016(15) 0.0098(15) 0.0130(17)
C35 0.0165(14) 0.0119(15) 0.0203(14) 0.0067(12) 0.0088(12) 0.0046(12)
C36 0.0157(15) 0.0237(19) 0.0205(16) 0.0108(14) 0.0064(12) 0.0040(13)
C37 0.0196(16) 0.0229(18) 0.0185(15) 0.0113(14) 0.0077(13) 0.0030(14)
C38 0.0170(15) 0.0161(16) 0.0245(16) 0.0093(13) 0.0116(13) 0.0033(13)
C39 0.0147(15) 0.040(2) 0.0243(17) 0.0147(16) 0.0064(13) 0.0027(15)
C40 0.0177(15) 0.037(2) 0.0189(15) 0.0146(15) 0.0064(12) 0.0023(14)
C41 0.0258(17) 0.040(2) 0.0312(18) 0.0209(18) 0.0174(15) 0.0067(17)
C42 0.0136(13) 0.0134(15) 0.0180(14) 0.0060(12) 0.0081(11) 0.0030(12)
C43 0.0179(16) 0.0159(18) 0.0175(15) 0.0080(14) 0.0063(12) 0.0059(13)
C44 0.0185(14) 0.0142(16) 0.0159(13) 0.0050(12) 0.0072(11) 0.0036(12)
C45 0.0176(14) 0.0114(15) 0.0208(15) 0.0045(12) 0.0101(12) 0.0045(12)
C46 0.0238(15) 0.0167(16) 0.0195(15) 0.0088(13) 0.0072(12) 0.0071(13)
C47 0.0220(15) 0.0171(16) 0.0155(14) 0.0066(13) 0.0069(11) 0.0060(13)
C48 0.0352(19) 0.0147(16) 0.0187(15) 0.0024(13) 0.0082(14) 0.0080(15)
C49 0.0159(16) 0.031(2) 0.0285(17) 0.0166(16) -0.0035(13) -0.0063(15)
C50 0.0188(16) 0.0251(19) 0.0211(16) 0.0102(15) 0.0012(13) 0.0011(14)
C51 0.0232(17) 0.038(2) 0.0195(16) 0.0119(16) 0.0046(13) 0.0004(16)
C52 0.0223(16) 0.0247(18) 0.0186(15) 0.0124(14) 0.0070(13) 0.0029(14)
C53 0.0181(17) 0.050(3) 0.038(2) 0.028(2) -0.0022(15) -0.0070(17)
C54 0.0214(16) 0.0248(19) 0.0223(16) 0.0093(15) 0.0021(13) 0.0043(14)
C55 0.0278(18) 0.043(2) 0.0208(16) 0.0165(17) 0.0049(14) 0.0039(17)
C56 0.0255(17) 0.0263(19) 0.0221(15) 0.0151(15) 0.0086(13) 0.0044(15)
N1 0.0140(12) 0.0125(13) 0.0164(11) 0.0053(10) 0.0080(10) 0.0042(10)
N2 0.0140(12) 0.0138(13) 0.0170(12) 0.0067(11) 0.0066(10) 0.0027(10)
N3 0.0125(11) 0.0137(13) 0.0152(11) 0.0063(10) 0.0057(9) 0.0032(10)
N4 0.0152(12) 0.0120(13) 0.0167(12) 0.0058(10) 0.0070(10) 0.0030(10)
O1 0.0158(11) 0.0300(14) 0.0286(12) 0.0165(11) 0.0131(9) 0.0063(10)
O2 0.0293(12) 0.0138(12) 0.0181(11) 0.0028(9) 0.0069(9) 0.0092(10)
O3 0.0172(11) 0.0299(14) 0.0267(12) 0.0147(11) 0.0113(9) 0.0038(10)
O4 0.0300(13) 0.0131(12) 0.0180(11) 0.0034(9) 0.0060(9) 0.0086(10)
O5 0.0153(11) 0.0203(13) 0.0173(11) 0.0094(10) 0.0039(9) 0.0012(9)
O6 0.0166(11) 0.0197(12) 0.0204(11) 0.0114(10) 0.0049(9) 0.0003(9)
Sb1 0.01868(11) 0.01740(11) 0.02012(19) 0.00768(9) 0.00891(11) 0.00665(8)
F1 0.0471(18) 0.056(2) 0.0375(16) 0.0324(16) 0.0233(14) 0.0232(16)
F2 0.0225(14) 0.0308(16) 0.0435(16) 0.0069(13) 0.0144(12) 0.0071(12)
F3 0.0415(16) 0.0426(18) 0.0246(13) 0.0163(13) 0.0079(12) 0.0082(14)
F4 0.0217(12) 0.033(2) 0.0268(14) 0.0071(15) 0.0097(11) 0.0078(12)
F5 0.0344(16) 0.0168(14) 0.0311(15) 0.0023(12) 0.0094(12) 0.0071(12)
F6 0.0359(15) 0.0178(14) 0.0563(18) 0.0076(13) 0.0271(14) 0.0090(12)
Sb1' 0.01868(11) 0.01740(11) 0.02012(19) 0.00768(9) 0.00891(11) 0.00665(8)
F1' 0.0471(18) 0.056(2) 0.0375(16) 0.0324(16) 0.0233(14) 0.0232(16)
F2' 0.0225(14) 0.0308(16) 0.0435(16) 0.0069(13) 0.0144(12) 0.0071(12)
F3' 0.0415(16) 0.0426(18) 0.0246(13) 0.0163(13) 0.0079(12) 0.0082(14)
F4' 0.0217(12) 0.033(2) 0.0268(14) 0.0071(15) 0.0097(11) 0.0078(12)
F5' 0.0344(16) 0.0168(14) 0.0311(15) 0.0023(12) 0.0094(12) 0.0071(12)
F6' 0.0359(15) 0.0178(14) 0.0563(18) 0.0076(13) 0.0271(14) 0.0090(12)
O1S 0.0241(13) 0.0396(16) 0.0339(14) 0.0170(13) 0.0082(11) 0.0104(12)
C1S 0.0305(19) 0.029(2) 0.0306(18) 0.0138(16) 0.0184(16) 0.0123(16)
C2S 0.0271(18) 0.025(2) 0.036(2) 0.0068(17) 0.0085(16) 0.0014(16)
C3S 0.0284(19) 0.034(2) 0.038(2) 0.0149(18) 0.0003(16) 0.0062(17)
C4S 0.0228(18) 0.027(2) 0.0352(19) 0.0094(17) 0.0050(15) 0.0031(16)

loop_
_atom_type_symbol
_atom_type_description
_atom_type_scat_dispersion_real
_atom_type_scat_dispersion_imag
_atom_type_scat_source
C C 0.0181 0.0091 'International Tables Vol C Tables 4.2.6.8 and 6.1.1.4'
H H 0.0000 0.0000 'International Tables Vol C Tables 4.2.6.8 and 6.1.1.4'
N N 0.0311 0.0180 'International Tables Vol C Tables 4.2.6.8 and 6.1.1.4'
O O 0.0492 0.0322 'International Tables Vol C Tables 4.2.6.8 and 6.1.1.4'
F F 0.0727 0.0534 'International Tables Vol C Tables 4.2.6.8 and 6.1.1.4'
Fe Fe -1.1336 3.1974 'International Tables Vol C Tables 4.2.6.8 and 6.1.1.4'
Sb Sb -0.0562 5.8946 'International Tables Vol C Tables 4.2.6.8 and 6.1.1.4'

loop_
_geom_angle_atom_site_label_1
_geom_angle_atom_site_label_2
_geom_angle_atom_site_label_3
_geom_angle
N4 Fe1 N1 90.98(10)
N4 Fe1 N2 179.26(10)
N1 Fe1 N2 89.40(10)
N4 Fe1 N3 89.32(10)
N1 Fe1 N3 179.70(11)
N2 Fe1 N3 90.30(10)
N4 Fe1 O5 89.96(9)
N1 Fe1 O5 90.58(9)
N2 Fe1 O5 90.68(9)
N3 Fe1 O5 89.38(9)
N4 Fe1 O6 90.24(9)
N1 Fe1 O6 89.67(9)
N2 Fe1 O6 89.13(9)
N3 Fe1 O6 90.37(9)
O5 Fe1 O6 179.68(10)
N1 C1 C20 126.1(3)
N1 C1 C2 109.7(3)
C20 C1 C2 124.1(3)
C3 C2 C1 107.2(3)
C3 C2 H2 126.4
C1 C2 H2 126.4
C2 C3 C4 107.3(3)
C2 C3 H3 126.3
C4 C3 H3 126.3
N1 C4 C5 125.7(3)
N1 C4 C3 109.7(3)
C5 C4 C3 124.5(3)
C4 C5 C6 123.9(3)
C4 C5 C21 118.8(3)
C6 C5 C21 117.3(3)
N2 C6 C5 125.9(3)
N2 C6 C7 109.7(3)
C5 C6 C7 124.4(3)
C8 C7 C6 107.0(3)
C8 C7 H7 126.5
C6 C7 H7 126.5
C7 C8 C9 107.3(3)
C7 C8 H8 126.4
C9 C8 H8 126.4
N2 C9 C10 126.5(3)
N2 C9 C8 109.6(3)
C10 C9 C8 123.9(3)
C11 C10 C9 124.4(3)
C11 C10 C28 118.8(3)
C9 C10 C28 116.8(3)
N3 C11 C10 126.1(3)
N3 C11 C12 109.5(3)
C10 C11 C12 124.4(3)
C13 C12 C11 107.3(3)
C13 C12 H12 126.4
C11 C12 H12 126.4
C12 C13 C14 107.1(3)
C12 C13 H13 126.5
C14 C13 H13 126.5
N3 C14 C15 125.5(3)
N3 C14 C13 110.1(3)
C15 C14 C13 124.4(3)
C16 C15 C14 124.1(3)
C16 C15 C35 117.3(3)
C14 C15 C35 118.6(3)
N4 C16 C15 126.0(3)
N4 C16 C17 109.3(3)
C15 C16 C17 124.7(3)
C18 C17 C16 108.0(3)
C18 C17 H17 126.0
C16 C17 H17 126.0
C17 C18 C19 106.7(3)
C17 C18 H18 126.7
C19 C18 H18 126.7
N4 C19 C20 126.5(3)
N4 C19 C18 109.6(3)
C20 C19 C18 123.9(3)
C19 C20 C1 124.1(3)
C19 C20 C42 117.3(3)
C1 C20 C42 118.6(3)
C22 C21 C26 118.3(3)
C22 C21 C5 120.9(3)
C26 C21 C5 120.8(3)
C21 C22 C23 121.4(3)
C21 C22 H22 119.3
C23 C22 H22 119.3
C24 C23 C22 119.2(3)
C24 C23 H23 120.4
C22 C23 H23 120.4
O1 C24 C23 124.3(3)
O1 C24 C25 115.5(3)
C23 C24 C25 120.2(3)
C26 C25 C24 119.7(3)
C26 C25 H25 120.2
C24 C25 H25 120.2
C25 C26 C21 121.1(3)
C25 C26 H26 119.4
C21 C26 H26 119.4
O1 C27 H27A 109.5
O1 C27 H27B 109.5
H27A C27 H27B 109.5
O1 C27 H27C 109.5
H27A C27 H27C 109.5
H27B C27 H27C 109.5
C29 C28 C33 118.8(3)
C29 C28 C10 119.7(3)
C33 C28 C10 121.5(3)
C28 C29 C30 121.3(3)
C28 C29 H29 119.4
C30 C29 H29 119.4
C31 C30 C29 119.1(3)
C31 C30 H30 120.4
C29 C30 H30 120.4
O2 C31 C30 124.6(3)
O2 C31 C32 115.0(3)
C30 C31 C32 120.4(3)
C33 C32 C31 120.0(3)
C33 C32 H32 120.0
C31 C32 H32 120.0
C32 C33 C28 120.4(3)
C32 C33 H33 119.8
C28 C33 H33 119.8
O2 C34 H34A 109.5
O2 C34 H34B 109.5
H34A C34 H34B 109.5
O2 C34 H34C 109.5
H34A C34 H34C 109.5
H34B C34 H34C 109.5
C36 C35 C40 118.3(3)
C36 C35 C15 120.5(3)
C40 C35 C15 121.1(3)
C35 C36 C37 121.6(3)
C35 C36 H36 119.2
C37 C36 H36 119.2
C36 C37 C38 118.9(3)
C36 C37 H37 120.6
C38 C37 H37 120.6
O3 C38 C39 116.3(3)
O3 C38 C37 123.9(3)
C39 C38 C37 119.8(3)
C38 C39 C40 120.4(3)
C38 C39 H39 119.8
C40 C39 H39 119.8
C35 C40 C39 121.0(3)
C35 C40 H40 119.5
C39 C40 H40 119.5
O3 C41 H41A 109.5
O3 C41 H41B 109.5
H41A C41 H41B 109.5
O3 C41 H41C 109.5
H41A C41 H41C 109.5
H41B C41 H41C 109.5
C43 C42 C47 118.6(3)
C43 C42 C20 119.6(3)
C47 C42 C20 121.7(3)
C44 C43 C42 121.2(3)
C44 C43 H43 119.4
C42 C43 H43 119.4
C45 C44 C43 119.5(3)
C45 C44 H44 120.3
C43 C44 H44 120.3
O4 C45 C44 124.4(3)
O4 C45 C46 115.7(3)
C44 C45 C46 119.9(3)
C47 C46 C45 120.4(3)
C47 C46 H46 119.8
C45 C46 H46 119.8
C46 C47 C42 120.4(3)
C46 C47 H47 119.8
C42 C47 H47 119.8
O4 C48 H48A 109.5
O4 C48 H48B 109.5
H48A C48 H48B 109.5
O4 C48 H48C 109.5
H48A C48 H48C 109.5
H48B C48 H48C 109.5
O5 C49 C50 105.7(3)
O5 C49 H49A 110.6
C50 C49 H49A 110.6
O5 C49 H49B 110.6
C50 C49 H49B 110.6
H49A C49 H49B 108.7
C49 C50 C51 102.6(3)
C49 C50 H50A 111.2
C51 C50 H50A 111.2
C49 C50 H50B 111.2
C51 C50 H50B 111.2
H50A C50 H50B 109.2
C52 C51 C50 102.7(3)
C52 C51 H51A 111.2
C50 C51 H51A 111.2
C52 C51 H51B 111.2
C50 C51 H51B 111.2
H51A C51 H51B 109.1
O5 C52 C51 104.2(3)
O5 C52 H52A 110.9
C51 C52 H52A 110.9
O5 C52 H52B 110.9
C51 C52 H52B 110.9
H52A C52 H52B 108.9
O6 C53 C54 106.1(3)
O6 C53 H53A 110.5
C54 C53 H53A 110.5
O6 C53 H53B 110.5
C54 C53 H53B 110.5
H53A C53 H53B 108.7
C53 C54 C55 102.3(3)
C53 C54 H54A 111.3
C55 C54 H54A 111.3
C53 C54 H54B 111.3
C55 C54 H54B 111.3
H54A C54 H54B 109.2
C56 C55 C54 102.6(3)
C56 C55 H55A 111.2
C54 C55 H55A 111.2
C56 C55 H55B 111.2
C54 C55 H55B 111.2
H55A C55 H55B 109.2
O6 C56 C55 104.1(3)
O6 C56 H56A 110.9
C55 C56 H56A 110.9
O6 C56 H56B 110.9
C55 C56 H56B 110.9
H56A C56 H56B 109.0
C1 N1 C4 106.0(2)
C1 N1 Fe1 126.23(19)
C4 N1 Fe1 127.6(2)
C6 N2 C9 106.3(2)
C6 N2 Fe1 127.4(2)
C9 N2 Fe1 126.20(19)
C11 N3 C14 106.0(3)
C11 N3 Fe1 126.4(2)
C14 N3 Fe1 127.4(2)
C16 N4 C19 106.5(2)
C16 N4 Fe1 127.5(2)
C19 N4 Fe1 125.97(19)
C24 O1 C27 117.0(2)
C31 O2 C34 115.9(2)
C38 O3 C41 117.0(3)
C45 O4 C48 116.3(2)
C52 O5 C49 110.3(2)
C52 O5 Fe1 124.84(19)
C49 O5 Fe1 124.57(18)
C56 O6 C53 109.9(2)
C56 O6 Fe1 126.15(19)
C53 O6 Fe1 123.92(19)
F3 Sb1 F1 179.29(17)
F3 Sb1 F6 90.28(14)
F1 Sb1 F6 90.21(14)
F3 Sb1 F4 90.05(15)
F1 Sb1 F4 90.46(15)
F6 Sb1 F4 90.34(13)
F3 Sb1 F2 90.41(13)
F1 Sb1 F2 89.08(13)
F6 Sb1 F2 90.25(12)
F4 Sb1 F2 179.25(17)
F3 Sb1 F5 90.32(13)
F1 Sb1 F5 89.19(14)
F6 Sb1 F5 179.37(16)
F4 Sb1 F5 89.85(13)
F2 Sb1 F5 89.55(13)
F1' Sb1' F6' 92.8(13)
F1' Sb1' F2' 90.5(13)
F6' Sb1' F2' 93.2(12)
F1' Sb1' F3' 174.7(14)
F6' Sb1' F3' 92.0(13)
F2' Sb1' F3' 91.4(13)
F1' Sb1' F4' 88.8(16)
F6' Sb1' F4' 90.3(16)
F2' Sb1' F4' 176.5(18)
F3' Sb1' F4' 89.0(16)
F1' Sb1' F5' 90.0(13)
F6' Sb1' F5' 176.8(14)
F2' Sb1' F5' 88.4(13)
F3' Sb1' F5' 85.1(13)
F4' Sb1' F5' 88.2(16)
C4S O1S C1S 105.0(3)
O1S C1S C2S 106.4(3)
O1S C1S H1S1 110.5
C2S C1S H1S1 110.5
O1S C1S H1S2 110.5
C2S C1S H1S2 110.5
H1S1 C1S H1S2 108.6
C1S C2S C3S 103.8(3)
C1S C2S H2S1 111.0
C3S C2S H2S1 111.0
C1S C2S H2S2 111.0
C3S C2S H2S2 111.0
H2S1 C2S H2S2 109.0
C4S C3S C2S 102.5(3)
C4S C3S H3S1 111.3
C2S C3S H3S1 111.3
C4S C3S H3S2 111.3
C2S C3S H3S2 111.3
H3S1 C3S H3S2 109.2
O1S C4S C3S 104.0(3)
O1S C4S H4S1 111.0
C3S C4S H4S1 111.0
O1S C4S H4S2 111.0
C3S C4S H4S2 111.0
H4S1 C4S H4S2 109.0

loop_
_geom_bond_atom_site_label_1
_geom_bond_atom_site_label_2
_geom_bond_distance
Fe1 N4 2.014(3)
Fe1 N1 2.015(3)
Fe1 N2 2.025(3)
Fe1 N3 2.032(3)
Fe1 O5 2.154(2)
Fe1 O6 2.156(2)
C1 N1 1.378(4)
C1 C20 1.402(4)
C1 C2 1.439(4)
C2 C3 1.357(4)
C2 H2 0.9500
C3 C4 1.432(4)
C3 H3 0.9500
C4 N1 1.388(4)
C4 C5 1.398(4)
C5 C6 1.399(4)
C5 C21 1.494(4)
C6 N2 1.380(4)
C6 C7 1.437(4)
C7 C8 1.362(5)
C7 H7 0.9500
C8 C9 1.434(4)
C8 H8 0.9500
C9 N2 1.381(4)
C9 C10 1.396(4)
C10 C11 1.394(4)
C10 C28 1.495(4)
C11 N3 1.378(4)
C11 C12 1.440(5)
C12 C13 1.354(5)
C12 H12 0.9500
C13 C14 1.429(4)
C13 H13 0.9500
C14 N3 1.379(4)
C14 C15 1.397(4)
C15 C16 1.396(4)
C15 C35 1.495(4)
C16 N4 1.381(4)
C16 C17 1.431(4)
C17 C18 1.358(5)
C17 H17 0.9500
C18 C19 1.442(4)
C18 H18 0.9500
C19 N4 1.381(4)
C19 C20 1.395(4)
C20 C42 1.491(4)
C21 C22 1.391(4)
C21 C26 1.396(4)
C22 C23 1.396(4)
C22 H22 0.9500
C23 C24 1.391(4)
C23 H23 0.9500
C24 O1 1.373(4)
C24 C25 1.392(4)
C25 C26 1.389(4)
C25 H25 0.9500
C26 H26 0.9500
C27 O1 1.429(4)
C27 H27A 0.9800
C27 H27B 0.9800
C27 H27C 0.9800
C28 C29 1.389(4)
C28 C33 1.404(4)
C29 C30 1.394(5)
C29 H29 0.9500
C30 C31 1.385(4)
C30 H30 0.9500
C31 O2 1.374(4)
C31 C32 1.397(4)
C32 C33 1.381(5)
C32 H32 0.9500
C33 H33 0.9500
C34 O2 1.434(4)
C34 H34A 0.9800
C34 H34B 0.9800
C34 H34C 0.9800
C35 C36 1.387(4)
C35 C40 1.390(4)
C36 C37 1.401(4)
C36 H36 0.9500
C37 C38 1.403(4)
C37 H37 0.9500
C38 O3 1.362(4)
C38 C39 1.381(4)
C39 C40 1.392(5)
C39 H39 0.9500
C40 H40 0.9500
C41 O3 1.433(4)
C41 H41A 0.9800
C41 H41B 0.9800
C41 H41C 0.9800
C42 C43 1.396(5)
C42 C47 1.397(4)
C43 C44 1.390(5)
C43 H43 0.9500
C44 C45 1.388(4)
C44 H44 0.9500
C45 O4 1.372(4)
C45 C46 1.393(4)
C46 C47 1.386(5)
C46 H46 0.9500
C47 H47 0.9500
C48 O4 1.437(4)
C48 H48A 0.9800
C48 H48B 0.9800
C48 H48C 0.9800
C49 O5 1.455(4)
C49 C50 1.521(4)
C49 H49A 0.9900
C49 H49B 0.9900
C50 C51 1.526(5)
C50 H50A 0.9900
C50 H50B 0.9900
C51 C52 1.519(5)
C51 H51A 0.9900
C51 H51B 0.9900
C52 O5 1.453(4)
C52 H52A 0.9900
C52 H52B 0.9900
C53 O6 1.450(4)
C53 C54 1.514(5)
C53 H53A 0.9900
C53 H53B 0.9900
C54 C55 1.520(5)
C54 H54A 0.9900
C54 H54B 0.9900
C55 C56 1.516(5)
C55 H55A 0.9900
C55 H55B 0.9900
C56 O6 1.449(4)
C56 H56A 0.9900
C56 H56B 0.9900
Sb1 F3 1.863(3)
Sb1 F1 1.868(3)
Sb1 F6 1.871(3)
Sb1 F4 1.874(3)
Sb1 F2 1.878(3)
Sb1 F5 1.888(3)
Sb1' F1' 1.847(19)
Sb1' F6' 1.854(18)
Sb1' F2' 1.860(18)
Sb1' F3' 1.874(18)
Sb1' F4' 1.88(2)
Sb1' F5' 1.907(19)
O1S C4S 1.430(5)
O1S C1S 1.439(5)
C1S C2S 1.532(5)
C1S H1S1 0.9900
C1S H1S2 0.9900
C2S C3S 1.541(6)
C2S H2S1 0.9900
C2S H2S2 0.9900
C3S C4S 1.509(5)
C3S H3S1 0.9900
C3S H3S2 0.9900
C4S H4S1 0.9900
C4S H4S2 0.9900

loop_
_geom_torsion_atom_site_label_1
_geom_torsion_atom_site_label_2
_geom_torsion_atom_site_label_3
_geom_torsion_atom_site_label_4
_geom_torsion
N1 C1 C2 C3 0.0(3)
C20 C1 C2 C3 178.4(3)
C1 C2 C3 C4 -0.3(3)
C2 C3 C4 N1 0.5(3)
C2 C3 C4 C5 -176.9(3)
N1 C4 C5 C6 -0.4(5)
C3 C4 C5 C6 176.6(3)
N1 C4 C5 C21 -179.7(3)
C3 C4 C5 C21 -2.7(4)
C4 C5 C6 N2 1.2(5)
C21 C5 C6 N2 -179.5(3)
C4 C5 C6 C7 -179.1(3)
C21 C5 C6 C7 0.1(4)
N2 C6 C7 C8 0.8(3)
C5 C6 C7 C8 -178.9(3)
C6 C7 C8 C9 -0.4(3)
C7 C8 C9 N2 0.0(3)
C7 C8 C9 C10 -179.4(3)
N2 C9 C10 C11 -3.1(5)
C8 C9 C10 C11 176.1(3)
N2 C9 C10 C28 175.9(3)
C8 C9 C10 C28 -4.8(4)
C9 C10 C11 N3 1.1(5)
C28 C10 C11 N3 -177.9(2)
C9 C10 C11 C12 178.7(3)
C28 C10 C11 C12 -0.3(4)
N3 C11 C12 C13 0.1(3)
C10 C11 C12 C13 -177.8(3)
C11 C12 C13 C14 0.2(3)
C12 C13 C14 N3 -0.5(3)
C12 C13 C14 C15 179.1(3)
N3 C14 C15 C16 1.6(5)
C13 C14 C15 C16 -177.9(3)
N3 C14 C15 C35 -178.6(3)
C13 C14 C15 C35 1.9(4)
C14 C15 C16 N4 -1.2(5)
C35 C15 C16 N4 179.0(3)
C14 C15 C16 C17 178.9(3)
C35 C15 C16 C17 -0.9(4)
N4 C16 C17 C18 -0.5(3)
C15 C16 C17 C18 179.4(3)
C16 C17 C18 C19 0.2(3)
C17 C18 C19 N4 0.1(3)
C17 C18 C19 C20 179.1(3)
N4 C19 C20 C1 2.4(5)
C18 C19 C20 C1 -176.5(3)
N4 C19 C20 C42 -176.2(3)
C18 C19 C20 C42 4.9(4)
N1 C1 C20 C19 -0.2(5)
C2 C1 C20 C19 -178.4(3)
N1 C1 C20 C42 178.3(3)
C2 C1 C20 C42 0.2(4)
C4 C5 C21 C22 -75.8(4)
C6 C5 C21 C22 104.9(3)
C4 C5 C21 C26 106.9(4)
C6 C5 C21 C26 -72.4(4)
C26 C21 C22 C23 0.4(5)
C5 C21 C22 C23 -176.9(3)
C21 C22 C23 C24 -0.2(5)
C22 C23 C24 O1 179.3(3)
C22 C23 C24 C25 -0.7(5)
O1 C24 C25 C26 -178.6(3)
C23 C24 C25 C26 1.4(5)
C24 C25 C26 C21 -1.2(5)
C22 C21 C26 C25 0.3(5)
C5 C21 C26 C25 177.6(3)
C11 C10 C28 C29 107.5(3)
C9 C10 C28 C29 -71.6(4)
C11 C10 C28 C33 -74.6(4)
C9 C10 C28 C33 106.3(3)
C33 C28 C29 C30 -0.6(4)
C10 C28 C29 C30 177.4(3)
C28 C29 C30 C31 -0.2(5)
C29 C30 C31 O2 -179.6(3)
C29 C30 C31 C32 0.8(5)
O2 C31 C32 C33 179.6(3)
C30 C31 C32 C33 -0.8(5)
C31 C32 C33 C28 0.0(5)
C29 C28 C33 C32 0.7(5)
C10 C28 C33 C32 -177.3(3)
C16 C15 C35 C36 -87.0(4)
C14 C15 C35 C36 93.1(4)
C16 C15 C35 C40 92.4(4)
C14 C15 C35 C40 -87.4(4)
C40 C35 C36 C37 -2.0(5)
C15 C35 C36 C37 177.4(3)
C35 C36 C37 C38 1.4(5)
C36 C37 C38 O3 -179.5(3)
C36 C37 C38 C39 -0.1(5)
O3 C38 C39 C40 179.0(3)
C37 C38 C39 C40 -0.4(6)
C36 C35 C40 C39 1.5(5)
C15 C35 C40 C39 -178.0(3)
C38 C39 C40 C35 -0.3(6)
C19 C20 C42 C43 72.9(4)
C1 C20 C42 C43 -105.8(3)
C19 C20 C42 C47 -105.6(3)
C1 C20 C42 C47 75.7(4)
C47 C42 C43 C44 -0.3(5)
C20 C42 C43 C44 -178.9(3)
C42 C43 C44 C45 0.1(5)
C43 C44 C45 O4 180.0(3)
C43 C44 C45 C46 0.2(5)
O4 C45 C46 C47 179.9(3)
C44 C45 C46 C47 -0.3(5)
C45 C46 C47 C42 0.1(5)
C43 C42 C47 C46 0.2(5)
C20 C42 C47 C46 178.8(3)
O5 C49 C50 C51 26.6(4)
C49 C50 C51 C52 -37.1(4)
C50 C51 C52 O5 34.3(4)
O6 C53 C54 C55 -26.7(4)
C53 C54 C55 C56 37.7(4)
C54 C55 C56 O6 -35.2(4)
C20 C1 N1 C4 -178.0(3)
C2 C1 N1 C4 0.3(3)
C20 C1 N1 Fe1 -2.6(4)
C2 C1 N1 Fe1 175.77(19)
C5 C4 N1 C1 176.8(3)
C3 C4 N1 C1 -0.5(3)
C5 C4 N1 Fe1 1.5(4)
C3 C4 N1 Fe1 -175.88(19)
C5 C6 N2 C9 178.9(3)
C7 C6 N2 C9 -0.8(3)
C5 C6 N2 Fe1 -3.1(4)
C7 C6 N2 Fe1 177.28(19)
C10 C9 N2 C6 179.8(3)
C8 C9 N2 C6 0.5(3)
C10 C9 N2 Fe1 1.7(4)
C8 C9 N2 Fe1 -177.59(19)
C10 C11 N3 C14 177.5(3)
C12 C11 N3 C14 -0.3(3)
C10 C11 N3 Fe1 1.9(4)
C12 C11 N3 Fe1 -176.0(2)
C15 C14 N3 C11 -179.1(3)
C13 C14 N3 C11 0.5(3)
C15 C14 N3 Fe1 -3.5(4)
C13 C14 N3 Fe1 176.06(19)
C15 C16 N4 C19 -179.4(3)
C17 C16 N4 C19 0.5(3)
C15 C16 N4 Fe1 2.7(4)
C17 C16 N4 Fe1 -177.42(19)
C20 C19 N4 C16 -179.4(3)
C18 C19 N4 C16 -0.4(3)
C20 C19 N4 Fe1 -1.4(4)
C18 C19 N4 Fe1 177.60(19)
C23 C24 O1 C27 -10.0(5)
C25 C24 O1 C27 170.0(3)
C30 C31 O2 C34 -4.2(4)
C32 C31 O2 C34 175.4(3)
C39 C38 O3 C41 -179.3(3)
C37 C38 O3 C41 0.1(5)
C44 C45 O4 C48 6.3(4)
C46 C45 O4 C48 -173.9(3)
C51 C52 O5 C49 -18.3(4)
C51 C52 O5 Fe1 156.4(2)
C50 C49 O5 C52 -5.4(4)
C50 C49 O5 Fe1 179.9(2)
C55 C56 O6 C53 19.1(4)
C55 C56 O6 Fe1 -160.8(2)
C54 C53 O6 C56 4.9(4)
C54 C53 O6 Fe1 -175.1(2)
C4S O1S C1S C2S 32.1(4)
O1S C1S C2S C3S -7.9(4)
C1S C2S C3S C4S -17.5(4)
C1S O1S C4S C3S -43.9(4)
C2S C3S C4S O1S 37.5(4)
